data_4077413
loop_
_publ_author_name
'Evans, William J.'
'Nyce, Gregory W.'
'Ziller, Joseph W.'

_publ_section_title
;
 Synthesis of the First Tris(pentamethylcyclopentadienyl) Hydride Complex,
 (C5Me5)3ThH
;
_journal_issue 25
_journal_name_full Organometallics
_journal_page_first 5489
_journal_paper_doi 10.1021/om010596e
_journal_volume 20
_journal_year 2001
_chemical_formula_sum 'C30 H46 Th'
_chemical_formula_weight 638.71
_chemical_name_systematic
; 
 ? 
;
_space_group_IT_number 176
_symmetry_cell_setting hexagonal
_symmetry_space_group_name_Hall '-P 6c'
_symmetry_space_group_name_H-M 'P 63/m'
_atom_sites_solution_hydrogens geom
_atom_sites_solution_primary direct
_atom_sites_solution_secondary difmap
_audit_creation_method SHELXTL
_cell_angle_alpha 90.00
_cell_angle_beta 90.00
_cell_angle_gamma 120.00
_cell_formula_units_Z 2
_cell_length_a 10.0378(2)
_cell_length_b 10.0378(2)
_cell_length_c 15.4285(5)
_cell_measurement_temperature 163(2)
_cell_volume 1346.27(6)
_computing_cell_refinement 'Bruker SMART/SAINT'
_computing_data_collection 'Bruker SMART'
_computing_data_reduction 'Bruker SHELXTL'
_computing_molecular_graphics 'Bruker SHELXTL'
_computing_publication_material 'Bruker SHELXTL'
_computing_structure_refinement 'Bruker SHELXTL'
_computing_structure_solution 'Bruker SHELXTL'
_diffrn_ambient_temperature 163(2)
_diffrn_measured_fraction_theta_full 1.000
_diffrn_measured_fraction_theta_max 1.000
_diffrn_measurement_device_type 'CCD area detector'
_diffrn_measurement_method 'phi and omega scans'
_diffrn_radiation_monochromator graphite
_diffrn_radiation_source 'sealed tube'
_diffrn_radiation_type MoK\a
_diffrn_radiation_wavelength 0.71073
_diffrn_reflns_av_R_equivalents 0.0227
_diffrn_reflns_av_sigmaI/netI 0.0107
_diffrn_reflns_limit_h_max 11
_diffrn_reflns_limit_h_min -11
_diffrn_reflns_limit_k_max 11
_diffrn_reflns_limit_k_min -11
_diffrn_reflns_limit_l_max 16
_diffrn_reflns_limit_l_min -18
_diffrn_reflns_number 7058
_diffrn_reflns_theta_full 24.69
_diffrn_reflns_theta_max 24.69
_diffrn_reflns_theta_min 2.34
_diffrn_standards_decay_% '< 1.0'
_exptl_absorpt_coefficient_mu 5.552
_exptl_absorpt_correction_T_max 0.3262
_exptl_absorpt_correction_T_min 0.2867
_exptl_absorpt_correction_type none
_exptl_absorpt_process_details 'Bruker SADABS'
_exptl_crystal_colour colorless
_exptl_crystal_density_diffrn 1.576
_exptl_crystal_density_meas ?
_exptl_crystal_density_method 'not measured'
_exptl_crystal_description hexagonal
_exptl_crystal_F_000 632
_exptl_crystal_size_max 0.30
_exptl_crystal_size_mid 0.26
_exptl_crystal_size_min 0.26
_refine_diff_density_max 0.302
_refine_diff_density_min -0.993
_refine_diff_density_rms 0.057
_refine_ls_extinction_coef 0.00124(13)
_refine_ls_extinction_expression Fc^*^=kFc[1+0.001xFc^2^\l^3^/sin(2\q)]^-1/4^
_refine_ls_extinction_method SHELXTL
_refine_ls_goodness_of_fit_ref 1.174
_refine_ls_hydrogen_treatment mixed
_refine_ls_matrix_type full
_refine_ls_number_parameters 54
_refine_ls_number_reflns 801
_refine_ls_number_restraints 0
_refine_ls_restrained_S_all 1.174
_refine_ls_R_factor_all 0.0146
_refine_ls_R_factor_gt 0.0140
_refine_ls_shift/su_max 0.000
_refine_ls_shift/su_mean 0.000
_refine_ls_structure_factor_coef Fsqd
_refine_ls_weighting_details 'calc w=1/[\s^2^(Fo^2^)+(0.0050P)^2^+1.8503P] where P=(Fo^2^+2Fc^2^)/3'
_refine_ls_weighting_scheme calc
_refine_ls_wR_factor_gt 0.0318
_refine_ls_wR_factor_ref 0.0321
_reflns_number_gt 774
_reflns_number_total 801
_reflns_threshold_expression >2sigma(I)
_cod_data_source_file om010596e.cif
_cod_data_source_block gn20_(compound_2)
_cod_depositor_comments
;
The following automatic conversions were performed:

'_symmetry_cell_setting' value 'Hexagonal' changed to 'hexagonal'
according to /home/saulius/struct/CIF-dictionaries/cif_core.dic
dictionary named 'cif_core.dic' version 2.4.2 from 2011-04-26.

Automatic conversion script
Id: cif_fix_values 1715 2011-07-08 13:25:40Z adriana 

The following automatic conversions were performed:

'_exptl_crystal_density_meas' value 'none' was changed to '?' - the
value is perceived as not measured.

Automatic conversion script
Id: cif_fix_values 3008 2015-01-20 13:52:24Z robertas 
;
_cod_original_sg_symbol_H-M P6(3)/m
_cod_database_code 4077413

loop_
_symmetry_equiv_pos_as_xyz
'x, y, z'
'-y, x-y, z'
'-x+y, -x, z'
'-x, -y, z+1/2'
'y, -x+y, z+1/2'
'x-y, x, z+1/2'
'-x, -y, -z'
'y, -x+y, -z'
'x-y, x, -z'
'x, y, -z-1/2'
'-y, x-y, -z-1/2'
'-x+y, -x, -z-1/2'

loop_
_atom_site_label
_atom_site_type_symbol
_atom_site_fract_x
_atom_site_fract_y
_atom_site_fract_z
_atom_site_U_iso_or_equiv
_atom_site_adp_type
_atom_site_occupancy
_atom_site_symmetry_multiplicity
_atom_site_calc_flag
_atom_site_refinement_flags
Th1 Th 0.3333 0.6667 0.2500 0.02411(9) Uani 1 6 d S
C1 C 0.3877(3) 0.4233(3) 0.20423(16) 0.0250(5) Uani 1 1 d .
C2 C 0.2345(3) 0.3689(3) 0.17615(17) 0.0286(6) Uani 1 1 d .
C3 C 0.1395(4) 0.3290(4) 0.2500 0.0281(8) Uani 1 2 d S
C4 C 0.5120(3) 0.4392(3) 0.1438(2) 0.0425(7) Uani 1 1 d .
H4A H 0.5386 0.5245 0.1036 0.064 Uiso 1 1 calc R
H4B H 0.4755 0.3436 0.1108 0.064 Uiso 1 1 calc R
H4C H 0.6032 0.4597 0.1773 0.064 Uiso 1 1 calc R
C5 C 0.1816(4) 0.3273(5) 0.0840(2) 0.0619(10) Uani 1 1 d .
H5A H 0.2534 0.4094 0.0453 0.093 Uiso 1 1 calc R
H5B H 0.0787 0.3147 0.0777 0.093 Uiso 1 1 calc R
H5C H 0.1781 0.2308 0.0689 0.093 Uiso 1 1 calc R
C6 C -0.0306(5) 0.2168(4) 0.2500 0.0543(13) Uani 1 2 d S
H6A H -0.0713 0.2080 0.1912 0.082 Uiso 0.50 1 calc PR
H6B H -0.0821 0.2534 0.2894 0.082 Uiso 0.50 1 calc PR
H6C H -0.0494 0.1159 0.2694 0.082 Uiso 0.50 1 calc PR
H1 H 0.3333 0.6667 0.099(9) 0.08(4) Uiso 0.50 3 d SP

loop_
_atom_site_aniso_label
_atom_site_aniso_U_11
_atom_site_aniso_U_22
_atom_site_aniso_U_33
_atom_site_aniso_U_23
_atom_site_aniso_U_13
_atom_site_aniso_U_12
Th1 0.01315(10) 0.01315(10) 0.04604(16) 0.000 0.000 0.00657(5)
C1 0.0242(12) 0.0160(11) 0.0385(13) 0.0001(10) 0.0043(11) 0.0126(10)
C2 0.0323(13) 0.0233(12) 0.0353(14) -0.0094(11) -0.0081(12) 0.0177(11)
C3 0.0201(17) 0.0139(16) 0.051(2) 0.000 0.000 0.0093(14)
C4 0.0425(16) 0.0300(14) 0.060(2) 0.0035(14) 0.0199(15) 0.0219(13)
C5 0.083(3) 0.086(3) 0.0473(19) -0.0304(19) -0.0282(19) 0.065(2)
C6 0.023(2) 0.021(2) 0.114(4) 0.000 0.000 0.0073(17)

loop_
_atom_type_symbol
_atom_type_description
_atom_type_scat_dispersion_real
_atom_type_scat_dispersion_imag
_atom_type_scat_source
C C 0.0033 0.0016 'International Tables Vol C Tables 4.2.6.8 and 6.1.1.4'
H H 0.0000 0.0000 'International Tables Vol C Tables 4.2.6.8 and 6.1.1.4'
Th Th -7.2400 8.8979 'International Tables Vol C Tables 4.2.6.8 and 6.1.1.4'

loop_
_geom_angle_atom_site_label_1
_geom_angle_atom_site_label_2
_geom_angle_atom_site_label_3
_geom_angle
_geom_angle_site_symmetry_1
_geom_angle_site_symmetry_3
_geom_angle_publ_flag
Cnt Th1 H1 90.0 . . yes
Cnt Th1 Cnt 120.0 . . yes
H1 Th1 C1 104.37(5) . 11_666 no
H1 Th1 C1 75.63(5) . 3_565 no
C1 Th1 C1 122.060(14) 11_666 3_565 no
H1 Th1 C1 104.37(5) . 12_566 no
C1 Th1 C1 114.05(4) 11_666 12_566 no
C1 Th1 C1 28.74(10) 3_565 12_566 no
H1 Th1 C1 75.63(5) . 2_665 no
C1 Th1 C1 28.74(10) 11_666 2_665 no
C1 Th1 C1 114.05(4) 3_565 2_665 no
C1 Th1 C1 122.060(15) 12_566 2_665 no
H1 Th1 C1 104.37(5) . 10_556 no
C1 Th1 C1 114.05(4) 11_666 10_556 no
C1 Th1 C1 122.060(15) 3_565 10_556 no
C1 Th1 C1 114.05(4) 12_566 10_556 no
C1 Th1 C1 122.060(15) 2_665 10_556 no
H1 Th1 C1 75.63(5) . . no
C1 Th1 C1 122.060(15) 11_666 . no
C1 Th1 C1 114.05(4) 3_565 . no
C1 Th1 C1 122.060(15) 12_566 . no
C1 Th1 C1 114.05(4) 2_665 . no
C1 Th1 C1 28.74(10) 10_556 . no
H1 Th1 C2 113.37(5) . 12_566 no
C1 Th1 C2 85.35(7) 11_666 12_566 no
C1 Th1 C2 47.14(7) 3_565 12_566 no
C1 Th1 C2 28.70(7) 12_566 12_566 no
C1 Th1 C2 96.65(7) 2_665 12_566 no
C1 Th1 C2 131.51(7) 10_556 12_566 no
C1 Th1 C2 149.28(7) . 12_566 no
H1 Th1 C2 66.63(5) . 3_565 no
C1 Th1 C2 96.65(7) 11_666 3_565 no
C1 Th1 C2 28.70(7) 3_565 3_565 no
C1 Th1 C2 47.14(7) 12_566 3_565 no
C1 Th1 C2 85.35(7) 2_665 3_565 no
C1 Th1 C2 149.28(7) 10_556 3_565 no
C1 Th1 C2 131.51(7) . 3_565 no
C2 Th1 C2 46.74(11) 12_566 3_565 no
H1 Th1 C2 113.37(6) . 11_666 no
C1 Th1 C2 28.70(7) 11_666 11_666 no
C1 Th1 C2 149.28(7) 3_565 11_666 no
C1 Th1 C2 131.51(7) 12_566 11_666 no
C1 Th1 C2 47.14(7) 2_665 11_666 no
C1 Th1 C2 85.35(7) 10_556 11_666 no
C1 Th1 C2 96.65(7) . 11_666 no
C2 Th1 C2 105.31(6) 12_566 11_666 no
C2 Th1 C2 125.36(2) 3_565 11_666 no
H1 Th1 C2 66.63(5) . . no
C1 Th1 C2 149.28(7) 11_666 . no
C1 Th1 C2 85.35(7) 3_565 . no
C1 Th1 C2 96.65(7) 12_566 . no
C1 Th1 C2 131.51(7) 2_665 . no
C1 Th1 C2 47.14(7) 10_556 . no
C1 Th1 C2 28.70(7) . . no
C2 Th1 C2 125.36(2) 12_566 . no
C2 Th1 C2 105.31(6) 3_565 . no
C2 Th1 C2 125.36(2) 11_666 . no
H1 Th1 C2 66.63(5) . 2_665 no
C1 Th1 C2 47.14(7) 11_666 2_665 no
C1 Th1 C2 131.51(7) 3_565 2_665 no
C1 Th1 C2 149.28(7) 12_566 2_665 no
C1 Th1 C2 28.70(7) 2_665 2_665 no
C1 Th1 C2 96.65(7) 10_556 2_665 no
C1 Th1 C2 85.35(7) . 2_665 no
C2 Th1 C2 125.36(2) 12_566 2_665 no
C2 Th1 C2 105.31(6) 3_565 2_665 no
C2 Th1 C2 46.74(11) 11_666 2_665 no
C2 Th1 C2 105.31(6) . 2_665 no
H1 Th1 C2 113.37(5) . 10_556 no
C1 Th1 C2 131.51(7) 11_666 10_556 no
C1 Th1 C2 96.65(7) 3_565 10_556 no
C1 Th1 C2 85.35(7) 12_566 10_556 no
C1 Th1 C2 149.28(7) 2_665 10_556 no
C1 Th1 C2 28.70(7) 10_556 10_556 no
C1 Th1 C2 47.14(7) . 10_556 no
C2 Th1 C2 105.31(6) 12_566 10_556 no
C2 Th1 C2 125.36(2) 3_565 10_556 no
C2 Th1 C2 105.31(6) 11_666 10_556 no
C2 Th1 C2 46.74(11) . 10_556 no
C2 Th1 C2 125.36(2) 2_665 10_556 no
H1 Th1 C3 90.000(2) . 3_565 no
C1 Th1 C3 75.72(8) 11_666 3_565 no
C1 Th1 C3 46.53(8) 3_565 3_565 no
C1 Th1 C3 46.53(8) 12_566 3_565 no
C1 Th1 C3 75.72(8) 2_665 3_565 no
C1 Th1 C3 159.16(7) 10_556 3_565 no
C1 Th1 C3 159.16(7) . 3_565 no
C2 Th1 C3 28.00(6) 12_566 3_565 no
C2 Th1 C3 28.00(6) 3_565 3_565 no
C2 Th1 C3 102.95(8) 11_666 3_565 no
C2 Th1 C3 131.22(7) . 3_565 no
C2 Th1 C3 102.95(8) 2_665 3_565 no
C2 Th1 C3 131.22(7) 10_556 3_565 no
H1 Th1 C3 90.000(8) . . no
C1 Th1 C3 159.16(7) 11_666 . no
C1 Th1 C3 75.72(8) 3_565 . no
C1 Th1 C3 75.72(8) 12_566 . no
C1 Th1 C3 159.16(7) 2_665 . no
C1 Th1 C3 46.53(8) 10_556 . no
C1 Th1 C3 46.53(8) . . no
C2 Th1 C3 102.95(8) 12_566 . no
C2 Th1 C3 102.95(8) 3_565 . no
C2 Th1 C3 131.22(7) 11_666 . no
C2 Th1 C3 28.00(6) . . no
C2 Th1 C3 131.22(7) 2_665 . no
C2 Th1 C3 28.00(6) 10_556 . no
C3 Th1 C3 120.0 3_565 . no
H1 Th1 C3 90.000(11) . 2_665 no
C1 Th1 C3 46.53(8) 11_666 2_665 no
C1 Th1 C3 159.16(7) 3_565 2_665 no
C1 Th1 C3 159.16(7) 12_566 2_665 no
C1 Th1 C3 46.53(8) 2_665 2_665 no
C1 Th1 C3 75.72(8) 10_556 2_665 no
C1 Th1 C3 75.72(8) . 2_665 no
C2 Th1 C3 131.22(7) 12_566 2_665 no
C2 Th1 C3 131.22(7) 3_565 2_665 no
C2 Th1 C3 28.00(6) 11_666 2_665 no
C2 Th1 C3 102.95(8) . 2_665 no
C2 Th1 C3 28.00(6) 2_665 2_665 no
C2 Th1 C3 102.95(8) 10_556 2_665 no
C3 Th1 C3 120.0 3_565 2_665 no
C3 Th1 C3 120.0 . 2_665 no
C1 C1 C2 107.79(15) 10_556 . yes
C1 C1 C4 128.41(16) 10_556 . yes
C2 C1 C4 122.3(2) . . yes
C1 C1 Th1 75.63(5) 10_556 . no
C2 C1 Th1 76.70(13) . . no
C4 C1 Th1 124.69(16) . . no
C3 C2 C1 108.2(2) . . yes
C3 C2 C5 126.2(3) . . yes
C1 C2 C5 124.1(3) . . yes
C3 C2 Th1 78.90(16) . . no
C1 C2 Th1 74.59(13) . . no
C5 C2 Th1 123.7(2) . . no
C2 C3 C2 107.9(3) 10_556 . yes
C2 C3 C6 124.51(16) 10_556 . no
C2 C3 C6 124.51(16) . . yes
C2 C3 Th1 73.10(16) 10_556 . no
C2 C3 Th1 73.10(16) . . no
C6 C3 Th1 135.3(2) . . no

loop_
_geom_bond_atom_site_label_1
_geom_bond_atom_site_label_2
_geom_bond_distance
_geom_bond_site_symmetry_2
_geom_bond_publ_flag
Th1 H1 2.33(13) . yes
Th1 Cnt 2.613 . yes
Th1 C1 2.845(2) 11_666 no
Th1 C1 2.845(2) 3_565 no
Th1 C1 2.845(2) 12_566 no
Th1 C1 2.845(2) 2_665 no
Th1 C1 2.845(2) 10_556 no
Th1 C1 2.845(2) . yes
Th1 C2 2.872(2) 12_566 no
Th1 C2 2.872(2) 3_565 no
Th1 C2 2.872(2) 11_666 no
Th1 C2 2.872(2) . yes
Th1 C2 2.872(2) 2_665 no
Th1 C2 2.872(2) 10_556 no
Th1 C3 2.946(3) 3_565 no
Th1 C3 2.946(3) . yes
Th1 C3 2.946(3) 2_665 no
C1 C1 1.412(5) 10_556 yes
C1 C2 1.417(3) . yes
C1 C4 1.502(3) . yes
C2 C3 1.409(3) . yes
C2 C5 1.502(4) . yes
C3 C2 1.409(3) 10_556 no
C3 C6 1.504(5) . yes
